data_7132883
loop_
_publ_author_name
'Lyu, Bang-Heng'
'Xie, Kai-Ping'
'Cui, Wen'
'Chen, Yan-Cong'
'Chen, Guan-Xi'
'Wu, Si-Guo'
'Tong, Ming-Liang'

_publ_section_title
;
 Cyanometallic charge engineering in spin crossover metal-organic
 frameworks.
;
_journal_issue 32
_journal_name_full 'Chemical communications (Cambridge, England)'
_journal_page_first 4318
_journal_page_last 4321
_journal_paper_doi 10.1039/d4cc00673a
_journal_volume 60
_journal_year 2024
_chemical_formula_moiety 'C51 H32 Fe2 N10 O, 7[H2O], 6[C5H11NO], 1[C2H6O]'
_chemical_formula_sum 'C83 H118 Fe2 N16 O15'
_chemical_formula_weight 1691.63
_space_group_crystal_system orthorhombic
_space_group_IT_number 65
_space_group_name_Hall '-C 2 2'
_space_group_name_H-M_alt 'C m m m'
_atom_sites_solution_hydrogens geom
_atom_sites_solution_primary dual
_audit_creation_date 2023-11-22
_audit_creation_method
;
Olex2 1.5
(compiled 2022.04.07 svn.rca3783a0 for OlexSys, GUI svn.r6498)
;
_audit_update_record
;
2024-01-12 deposited with the CCDC.	2024-03-20 downloaded from the CCDC.
;
_cell_angle_alpha 90
_cell_angle_beta 90
_cell_angle_gamma 90
_cell_formula_units_Z 4
_cell_length_a 20.623(2)
_cell_length_b 29.230(3)
_cell_length_c 17.010(2)
_cell_measurement_reflns_used 9852
_cell_measurement_temperature 298.00
_cell_measurement_theta_max 25.03
_cell_measurement_theta_min 2.31
_cell_volume 10253.8(19)
_computing_cell_refinement 'SAINT V8.40B (?, 2016)'
_computing_data_reduction 'SAINT V8.40B (?, 2016)'
_computing_molecular_graphics 'Olex2 1.5 (Dolomanov et al., 2009)'
_computing_publication_material 'Olex2 1.5 (Dolomanov et al., 2009)'
_computing_structure_refinement 'SHELXL 2018/3 (Sheldrick, 2015)'
_computing_structure_solution 'SHELXT 2018/2 (Sheldrick, 2018)'
_diffrn_ambient_temperature 298.00
_diffrn_measured_fraction_theta_full 0.990
_diffrn_measured_fraction_theta_max 0.990
_diffrn_measurement_device_type 'Bruker APEX-II CCD'
_diffrn_measurement_method '\f and \w scans'
_diffrn_radiation_type MoK\a
_diffrn_radiation_wavelength 0.71073
_diffrn_reflns_av_R_equivalents 0.1083
_diffrn_reflns_av_unetI/netI 0.0726
_diffrn_reflns_Laue_measured_fraction_full 0.990
_diffrn_reflns_Laue_measured_fraction_max 0.990
_diffrn_reflns_limit_h_max 24
_diffrn_reflns_limit_h_min -24
_diffrn_reflns_limit_k_max 30
_diffrn_reflns_limit_k_min -34
_diffrn_reflns_limit_l_max 18
_diffrn_reflns_limit_l_min -20
_diffrn_reflns_number 48274
_diffrn_reflns_point_group_measured_fraction_full 0.990
_diffrn_reflns_point_group_measured_fraction_max 0.990
_diffrn_reflns_theta_full 25.106
_diffrn_reflns_theta_max 25.106
_diffrn_reflns_theta_min 1.837
_exptl_absorpt_coefficient_mu 0.344
_exptl_absorpt_correction_T_max 0.7452
_exptl_absorpt_correction_T_min 0.4484
_exptl_absorpt_correction_type multi-scan
_exptl_absorpt_process_details
;
SADABS-2016/2 (Bruker,2016/2) was used for absorption correction.
wR2(int) was 0.1724 before and 0.0984 after correction.
The Ratio of minimum to maximum transmission is 0.6017.
The \l/2 correction factor is Not present.
;
_exptl_crystal_density_diffrn 1.096
_exptl_crystal_description block
_exptl_crystal_F_000 3600
_exptl_crystal_size_max 0.322
_exptl_crystal_size_mid 0.221
_exptl_crystal_size_min 0.194
_refine_diff_density_max 0.995
_refine_diff_density_min -0.610
_refine_diff_density_rms 0.083
_refine_ls_extinction_method none
_refine_ls_goodness_of_fit_ref 1.087
_refine_ls_hydrogen_treatment constr
_refine_ls_matrix_type full
_refine_ls_number_parameters 255
_refine_ls_number_reflns 4954
_refine_ls_number_restraints 618
_refine_ls_restrained_S_all 1.053
_refine_ls_R_factor_all 0.1400
_refine_ls_R_factor_gt 0.1184
_refine_ls_shift/su_max 0.000
_refine_ls_shift/su_mean 0.000
_refine_ls_structure_factor_coef Fsqd
_refine_ls_weighting_details 'w=1/[\s^2^(Fo^2^)+(0.0933P)^2^+59.9317P] where P=(Fo^2^+2Fc^2^)/3'
_refine_ls_weighting_scheme calc
_refine_ls_wR_factor_gt 0.2564
_refine_ls_wR_factor_ref 0.2682
_reflns_Friedel_coverage 0.000
_reflns_number_gt 3894
_reflns_number_total 4954
_reflns_threshold_expression 'I > 2\s(I)'
_cod_data_source_file d4cc00673a2.cif
_cod_data_source_block 230519o_0m
_cod_depositor_comments 'Adding full bibliography for 7132879--7132883.cif.'
_cod_original_cell_volume 10254(2)
_cod_database_code 7132883
_shelx_shelxl_version_number 2018/3
_shelx_space_group_comment
;
The symmetry employed for this shelxl refinement is uniquely defined
by the following loop, which should always be used as a source of
symmetry information in preference to the above space-group names.
They are only intended as comments.
;
_shelx_estimated_absorpt_t_max 0.936
_shelx_estimated_absorpt_t_min 0.897
_olex2_refinement_description
;
1. Fixed Uiso
 At 1.2 times of:
  All C(H) groups
2. Uiso/Uaniso restraints and constraints
C5A \\sim C6A \\sim C8A \\sim C7A \\sim C5 \\sim C6 \\sim C8 \\sim C7: within
2A with sigma of 0.04 and sigma for terminal atoms of 0.08 within 2A
C13 \\sim C14 \\sim C12A \\sim C11A \\sim C12 \\sim C11 \\sim C13A \\sim C14A:
within 2A with sigma of 0.04 and sigma for terminal atoms of 0.08 within 2A
O1 \\sim N6 \\sim N3 \\sim C2 \\sim N4 \\sim C3 \\sim N5 \\sim C4: within 8A
with sigma of 0.01 and sigma for terminal atoms of 0.02 within 8A
C11A \\sim C12A \\sim C13 \\sim C14 \\sim C12 \\sim C11 \\sim C14A \\sim C13A
\\sim C15 \\sim C16 \\sim C10: within 5A with sigma of 0.01 and sigma for
terminal atoms of 0.02 within 5A
Uanis(C2) \\sim Ueq, Uanis(C3) \\sim Ueq, Uanis(N4) \\sim Ueq, Uanis(N3) \\sim
Ueq: with sigma of 0.01 and sigma for terminal atoms of 0.02
Uanis(O1) \\sim Ueq, Uanis(N6) \\sim Ueq, Uanis(N4) \\sim Ueq, Uanis(N5) \\sim
Ueq, Uanis(N3) \\sim Ueq: with sigma of 0.01 and sigma for terminal atoms of
0.02
3. Others
 Fixed Sof: C7A(0.5) H7A(0.5) C8A(0.5) H8A(0.5) C7(0.5) H7(0.5) C13A(0.5)
 H13A(0.5) C11(0.5) H11(0.5) C6A(0.5) H6A(0.5) C8(0.5) H8(0.5) C14A(0.5)
 H14A(0.5) C12(0.5) H12(0.5) C13(0.5) H13(0.5) C11A(0.5) H11A(0.5) C12A(0.5)
 H12A(0.5) C14(0.5) H14(0.5) C5A(0.5) H5A(0.5) C5(0.5) H5(0.5) C6(0.5) H6(0.5)
 C3(0.25) C4(0.25) N6(0.25) N5(0.25) O1(0.25) N4(0.25) C2(0.25) N3(0.25)
4.a Aromatic/amide H refined with riding coordinates:
 C7A(H7A), C8A(H8A), C7(H7), C13A(H13A), C11(H11), C6A(H6A), C8(H8),
 C14A(H14A), C12(H12), C13(H13), C11A(H11A), C12A(H12A), C14(H14), C5A(H5A),
 C5(H5), C6(H6)
;
_olex2_submission_special_instructions 'No special instructions were received'

loop_
_space_group_symop_operation_xyz
'x, y, z'
'-x, -y, z'
'-x, y, -z'
'x, -y, -z'
'x+1/2, y+1/2, z'
'-x+1/2, -y+1/2, z'
'-x+1/2, y+1/2, -z'
'x+1/2, -y+1/2, -z'
'-x, -y, -z'
'x, y, -z'
'x, -y, z'
'-x, y, z'
'-x+1/2, -y+1/2, -z'
'x+1/2, y+1/2, -z'
'x+1/2, -y+1/2, z'
'-x+1/2, y+1/2, z'

loop_
_atom_site_label
_atom_site_type_symbol
_atom_site_fract_x
_atom_site_fract_y
_atom_site_fract_z
_atom_site_U_iso_or_equiv
_atom_site_adp_type
_atom_site_occupancy
_atom_site_site_symmetry_order
_atom_site_calc_flag
_atom_site_refinement_flags_posn
_atom_site_refinement_flags_adp
_atom_site_refinement_flags_occupancy
_atom_site_disorder_assembly
_atom_site_disorder_group
Fe1 Fe 0.250000 0.250000 0.500000 0.0242(3) Uani 1 4 d S T P A .
Fe2 Fe 0.000000 0.23233(6) 0.500000 0.0573(5) Uani 1 4 d S T P . .
N2 N 0.23923(19) 0.30184(13) 0.5928(2) 0.0436(9) Uani 1 1 d . . . . .
N1 N 0.1484(3) 0.23996(18) 0.500000 0.0431(14) Uani 1 2 d S T P . .
C1 C 0.0932(4) 0.2369(2) 0.500000 0.0452(16) Uani 1 2 d S T P A .
C16 C 0.2174(5) 0.4775(2) 1.000000 0.0650(15) Uani 1 2 d S TU P . .
C10 C 0.2241(3) 0.39241(17) 0.7919(3) 0.0667(13) Uani 1 1 d . U . . .
C9 C 0.2287(3) 0.36232(17) 0.7228(3) 0.0560(14) Uani 1 1 d . . . . .
C15 C 0.2179(3) 0.44933(16) 0.9255(3) 0.0638(12) Uani 1 1 d . U . . .
C7A C 0.1866(6) 0.3270(4) 0.6088(7) 0.057(3) Uani 0.5 1 d . U P A 2
H7A H 0.151884 0.324489 0.574117 0.068 Uiso 0.5 1 calc R U P A 2
C8A C 0.1789(6) 0.3560(4) 0.6712(7) 0.060(3) Uani 0.5 1 d . U P A 2
H8A H 0.139876 0.371409 0.678464 0.073 Uiso 0.5 1 calc R U P A 2
C7 C 0.2789(7) 0.3349(4) 0.6046(7) 0.070(3) Uani 0.5 1 d . U P A 1
H7 H 0.312259 0.338104 0.568194 0.084 Uiso 0.5 1 calc R U P A 1
C13A C 0.1760(7) 0.4236(4) 0.8035(6) 0.0712(17) Uani 0.5 1 d . U P B 2
H13A H 0.144317 0.426785 0.765004 0.085 Uiso 0.5 1 calc R U P B 2
C11 C 0.1738(7) 0.3915(4) 0.8419(6) 0.0736(18) Uani 0.5 1 d . U P B 1
H11 H 0.138832 0.372389 0.831434 0.088 Uiso 0.5 1 calc R U P B 1
C6A C 0.2838(7) 0.3367(5) 0.7116(8) 0.087(4) Uani 0.5 1 d . U P A 2
H6A H 0.318147 0.339133 0.746784 0.104 Uiso 0.5 1 calc R U P A 2
C8 C 0.2777(7) 0.3661(5) 0.6649(8) 0.087(4) Uani 0.5 1 d . U P A 1
H8 H 0.308456 0.389286 0.667610 0.104 Uiso 0.5 1 calc R U P A 1
C14A C 0.1721(7) 0.4500(4) 0.8681(6) 0.0715(17) Uani 0.5 1 d . U P B 2
H14A H 0.136769 0.469488 0.873644 0.086 Uiso 0.5 1 calc R U P B 2
C12 C 0.1728(7) 0.4183(4) 0.9083(6) 0.0722(17) Uani 0.5 1 d . U P B 1
H12 H 0.138642 0.414475 0.943326 0.087 Uiso 0.5 1 calc R U P B 1
C13 C 0.2721(7) 0.4259(4) 0.8045(6) 0.0744(18) Uani 0.5 1 d . U P B 1
H13 H 0.305179 0.429741 0.768022 0.089 Uiso 0.5 1 calc R U P B 1
C11A C 0.2676(7) 0.3866(4) 0.8563(6) 0.0780(18) Uani 0.5 1 d . U P B 2
H11A H 0.299376 0.364035 0.854411 0.094 Uiso 0.5 1 calc R U P B 2
C12A C 0.2623(7) 0.4147(4) 0.9217(6) 0.0767(18) Uani 0.5 1 d . U P B 2
H12A H 0.289768 0.409834 0.964199 0.092 Uiso 0.5 1 calc R U P B 2
C14 C 0.2702(7) 0.4536(4) 0.8723(6) 0.0736(18) Uani 0.5 1 d . U P B 1
H14 H 0.303155 0.474508 0.881923 0.088 Uiso 0.5 1 calc R U P B 1
C5A C 0.2883(6) 0.3069(5) 0.6474(7) 0.070(3) Uani 0.5 1 d . U P A 2
H5A H 0.325993 0.289719 0.641190 0.084 Uiso 0.5 1 calc R U P A 2
C5 C 0.1914(7) 0.2997(5) 0.6411(9) 0.081(4) Uani 0.5 1 d . U P A 1
H5 H 0.159399 0.277930 0.632139 0.097 Uiso 0.5 1 calc R U P A 1
C6 C 0.1849(8) 0.3284(5) 0.7067(9) 0.086(4) Uani 0.5 1 d . U P A 1
H6 H 0.149826 0.324291 0.740305 0.104 Uiso 0.5 1 calc R U P A 1
C3 C 0.000000 0.2879(8) 0.5513(13) 0.093(3) Uani 0.5 2 d S TU P C 3
C4 C 0.000000 0.2066(8) 0.5984(15) 0.094(3) Uani 0.5 2 d S TU P C 2
N6 N 0.000000 0.1826(7) 0.4507(11) 0.097(3) Uani 0.5 2 d S TU P C 1
N5 N 0.000000 0.1860(7) 0.6573(13) 0.116(4) Uani 0.5 2 d S TU P C 2
O1 O 0.000000 0.1459(6) 0.4188(11) 0.128(4) Uani 0.5 2 d S TU P C 1
N4 N 0.000000 0.3234(7) 0.5827(13) 0.113(4) Uani 0.5 2 d S TU P C 3
C2 C 0.000000 0.2635(8) 0.4001(15) 0.095(3) Uani 0.5 2 d S TU P C 4
N3 N 0.000000 0.2849(7) 0.3426(12) 0.110(4) Uani 0.5 2 d S TU P C 4

loop_
_atom_site_aniso_label
_atom_site_aniso_U_11
_atom_site_aniso_U_22
_atom_site_aniso_U_33
_atom_site_aniso_U_23
_atom_site_aniso_U_13
_atom_site_aniso_U_12
Fe1 0.0262(6) 0.0278(6) 0.0185(6) 0.000 0.000 0.0021(5)
Fe2 0.0271(7) 0.0717(11) 0.0731(11) 0.000 0.000 0.000
N2 0.051(2) 0.048(2) 0.032(2) -0.0056(17) -0.001(2) -0.001(2)
N1 0.023(3) 0.055(4) 0.051(3) 0.000 0.000 -0.002(2)
C1 0.052(5) 0.045(4) 0.039(4) 0.000 0.000 0.002(3)
C16 0.127(4) 0.041(3) 0.027(2) 0.000 0.000 0.000(3)
C10 0.122(3) 0.044(2) 0.035(2) -0.0095(19) -0.001(2) 0.001(2)
C9 0.085(4) 0.042(3) 0.041(3) -0.011(2) 0.002(3) 0.003(3)
C15 0.130(3) 0.034(2) 0.028(2) -0.0045(18) 0.000(2) 0.002(2)
C7A 0.063(7) 0.054(7) 0.053(7) -0.020(6) -0.020(6) 0.013(6)
C8A 0.065(7) 0.059(7) 0.057(7) -0.034(6) -0.012(6) 0.026(6)
C7 0.092(8) 0.069(7) 0.049(7) -0.027(6) 0.037(6) -0.028(7)
C13A 0.128(4) 0.052(3) 0.034(3) -0.012(3) -0.003(3) 0.006(3)
C11 0.129(4) 0.053(3) 0.040(3) -0.013(3) 0.003(3) -0.003(3)
C6A 0.099(9) 0.106(10) 0.056(8) -0.044(8) -0.021(7) 0.008(9)
C8 0.111(10) 0.075(8) 0.075(9) -0.029(7) 0.032(8) -0.045(8)
C14A 0.128(4) 0.050(3) 0.036(3) -0.012(3) -0.002(3) 0.007(3)
C12 0.129(4) 0.051(3) 0.037(3) -0.012(3) 0.007(3) -0.002(3)
C13 0.131(4) 0.056(3) 0.036(3) -0.015(3) 0.003(3) -0.003(3)
C11A 0.134(4) 0.056(3) 0.044(3) -0.014(3) -0.003(3) 0.008(3)
C12A 0.133(4) 0.060(3) 0.037(3) -0.010(3) -0.005(3) 0.006(3)
C14 0.129(4) 0.052(3) 0.041(3) -0.015(3) -0.001(3) -0.004(3)
C5A 0.065(7) 0.092(9) 0.052(7) -0.016(7) 0.004(6) 0.023(7)
C5 0.081(9) 0.083(10) 0.078(10) -0.054(8) 0.005(8) -0.022(8)
C6 0.092(9) 0.088(10) 0.079(10) -0.039(8) 0.026(8) -0.013(9)
C3 0.077(5) 0.101(6) 0.102(6) 0.005(5) 0.000 0.000
C4 0.077(5) 0.103(6) 0.101(6) 0.009(6) 0.000 0.000
N6 0.083(5) 0.102(6) 0.107(6) -0.006(5) 0.000 0.000
N5 0.107(7) 0.122(7) 0.119(7) 0.016(7) 0.000 0.000
O1 0.119(7) 0.126(7) 0.137(7) -0.014(7) 0.000 0.000
N4 0.093(7) 0.120(7) 0.124(7) -0.004(7) 0.000 0.000
C2 0.080(5) 0.103(6) 0.102(6) 0.008(5) 0.000 0.000
N3 0.095(7) 0.122(7) 0.113(7) 0.021(7) 0.000 0.000

loop_
_atom_type_symbol
_atom_type_description
_atom_type_scat_dispersion_real
_atom_type_scat_dispersion_imag
_atom_type_scat_source
C C 0.0033 0.0016 'International Tables Vol C Tables 4.2.6.8 and 6.1.1.4'
H H 0.0000 0.0000 'International Tables Vol C Tables 4.2.6.8 and 6.1.1.4'
Fe Fe 0.3463 0.8444 'International Tables Vol C Tables 4.2.6.8 and 6.1.1.4'
N N 0.0061 0.0033 'International Tables Vol C Tables 4.2.6.8 and 6.1.1.4'
O O 0.0106 0.0060 'International Tables Vol C Tables 4.2.6.8 and 6.1.1.4'

loop_
_geom_angle_atom_site_label_1
_geom_angle_atom_site_label_2
_geom_angle_atom_site_label_3
_geom_angle
_geom_angle_site_symmetry_1
_geom_angle_site_symmetry_3
_geom_angle_publ_flag
N2 Fe1 N2 180.0 . 13_556 ?
N2 Fe1 N2 91.7(2) 13_556 6 ?
N2 Fe1 N2 91.7(2) . 10_556 ?
N2 Fe1 N2 88.3(2) 13_556 10_556 ?
N2 Fe1 N2 180.0 6 10_556 ?
N2 Fe1 N2 88.3(2) . 6 ?
N1 Fe1 N2 90.26(14) 13_556 10_556 ?
N1 Fe1 N2 90.26(14) 13_556 . ?
N1 Fe1 N2 90.26(14) . 6 ?
N1 Fe1 N2 90.26(14) . 13_556 ?
N1 Fe1 N2 89.74(14) . 10_556 ?
N1 Fe1 N2 89.74(14) 13_556 13_556 ?
N1 Fe1 N2 89.74(14) 13_556 6 ?
N1 Fe1 N2 89.74(14) . . ?
N1 Fe1 N1 180.0 . 13_556 ?
C1 Fe2 C1 172.0(4) 3_556 . ?
C1 Fe2 C2 88.12(10) 3_556 . ?
C1 Fe2 C2 88.12(10) 3_556 10_556 ?
C1 Fe2 C2 88.12(10) . 10_556 ?
C1 Fe2 C2 88.12(10) . . ?
C3 Fe2 C1 86.50(18) . . ?
C3 Fe2 C1 86.50(18) 10_556 . ?
C3 Fe2 C1 86.50(18) 3_556 . ?
C3 Fe2 C2 90.0(12) 10_556 10_556 ?
C3 Fe2 C2 33.5(8) . 10_556 ?
C3 Fe2 C2 90.0(12) 3_556 10_556 ?
C4 Fe2 C1 91.63(10) . . ?
C4 Fe2 C1 91.63(10) 10_556 . ?
C4 Fe2 C2 52.4(10) . 10_556 ?
C4 Fe2 C2 176.0(11) 10_556 10_556 ?
N6 Fe2 C1 93.45(17) 10_556 . ?
N6 Fe2 C1 93.45(17) 10_556 3_556 ?
N6 Fe2 C1 93.45(17) 3_556 . ?
N6 Fe2 C1 93.45(17) 3_556 3_556 ?
N6 Fe2 C1 93.45(17) . 3_556 ?
N6 Fe2 C1 93.45(17) . . ?
N6 Fe2 C3 178.3(10) 10_556 3_556 ?
N6 Fe2 C3 178.3(10) 3_556 3_556 ?
N6 Fe2 C3 178.3(10) 3_556 10_556 ?
N6 Fe2 C3 121.7(10) . 10_556 ?
N6 Fe2 C3 121.7(10) . 3_556 ?
N6 Fe2 C3 178.3(10) 10_556 10_556 ?
N6 Fe2 C4 35.8(8) . 10_556 ?
N6 Fe2 C4 95.8(12) 3_556 10_556 ?
N6 Fe2 C4 95.8(12) 10_556 10_556 ?
N6 Fe2 N6 0.0(13) 3_556 10_556 ?
N6 Fe2 N6 60.0(13) . 10_556 ?
N6 Fe2 N6 60.0(13) . 3_556 ?
N6 Fe2 C2 88.3(10) 10_556 10_556 ?
N6 Fe2 C2 148.2(10) . 10_556 ?
N6 Fe2 C2 88.3(10) 3_556 10_556 ?
C2 Fe2 C2 123.5(15) . 10_556 ?
C7A N2 Fe1 127.3(5) . . ?
C7A N2 C5A 113.6(7) . . ?
C7 N2 Fe1 124.5(5) . . ?
C7 N2 C5 115.2(8) . . ?
C5A N2 Fe1 118.8(5) . . ?
C5 N2 Fe1 120.2(6) . . ?
C1 N1 Fe1 176.5(5) . . ?
N1 C1 Fe2 179.5(6) . . ?
C16 C16 C15 123.0(3) 11_565 . ?
C16 C16 C15 123.0(3) 11_565 10_557 ?
C15 C16 C15 113.9(6) . 10_557 ?
C13A C10 C9 124.3(7) . . ?
C13A C10 C11A 115.2(8) . . ?
C11 C10 C9 123.1(7) . . ?
C11 C10 C13 117.3(8) . . ?
C13 C10 C9 119.5(7) . . ?
C11A C10 C9 120.1(7) . . ?
C8A C9 C10 123.1(6) . . ?
C8A C9 C6A 117.4(7) . . ?
C6A C9 C10 119.4(7) . . ?
C8 C9 C10 123.8(7) . . ?
C6 C9 C10 123.3(8) . . ?
C6 C9 C8 112.9(8) . . ?
C14A C15 C16 126.2(7) . . ?
C14A C15 C12A 116.3(8) . . ?
C12 C15 C16 123.5(7) . . ?
C12 C15 C14 116.8(8) . . ?
C12A C15 C16 116.6(7) . . ?
C14 C15 C16 119.6(7) . . ?
N2 C7A H7A 116.9 . . ?
N2 C7A C8A 126.3(10) . . ?
C8A C7A H7A 116.9 . . ?
C9 C8A C7A 119.7(10) . . ?
C9 C8A H8A 120.1 . . ?
C7A C8A H8A 120.1 . . ?
N2 C7 H7 116.4 . . ?
N2 C7 C8 127.3(10) . . ?
C8 C7 H7 116.4 . . ?
C10 C13A H13A 118.4 . . ?
C14A C13A C10 123.1(11) . . ?
C14A C13A H13A 118.4 . . ?
C10 C11 H11 119.3 . . ?
C10 C11 C12 121.5(12) . . ?
C12 C11 H11 119.3 . . ?
C9 C6A H6A 119.9 . . ?
C9 C6A C5A 120.2(11) . . ?
C5A C6A H6A 119.9 . . ?
C9 C8 H8 120.6 . . ?
C7 C8 C9 118.8(10) . . ?
C7 C8 H8 120.6 . . ?
C15 C14A H14A 118.7 . . ?
C13A C14A C15 122.5(12) . . ?
C13A C14A H14A 118.7 . . ?
C15 C12 C11 124.0(12) . . ?
C15 C12 H12 118.0 . . ?
C11 C12 H12 118.0 . . ?
C10 C13 H13 119.8 . . ?
C14 C13 C10 120.3(11) . . ?
C14 C13 H13 119.8 . . ?
C10 C11A H11A 120.2 . . ?
C12A C11A C10 119.7(11) . . ?
C12A C11A H11A 120.2 . . ?
C15 C12A C11A 122.0(11) . . ?
C15 C12A H12A 119.0 . . ?
C11A C12A H12A 119.0 . . ?
C15 C14 H14 120.2 . . ?
C13 C14 C15 119.7(11) . . ?
C13 C14 H14 120.2 . . ?
N2 C5A C6A 122.7(11) . . ?
N2 C5A H5A 118.6 . . ?
C6A C5A H5A 118.6 . . ?
N2 C5 H5 118.2 . . ?
N2 C5 C6 123.6(12) . . ?
C6 C5 H5 118.2 . . ?
C9 C6 C5 122.0(12) . . ?
C9 C6 H6 119.0 . . ?
C5 C6 H6 119.0 . . ?
N4 C3 Fe2 179(2) . . ?
N5 C4 Fe2 173(2) . . ?
O1 N6 Fe2 176.9(19) . . ?
N3 C2 Fe2 176(2) . . ?

loop_
_geom_bond_atom_site_label_1
_geom_bond_atom_site_label_2
_geom_bond_distance
_geom_bond_site_symmetry_2
_geom_bond_publ_flag
Fe1 N2 2.200(4) . ?
Fe1 N2 2.200(4) 10_556 ?
Fe1 N2 2.200(4) 6 ?
Fe1 N2 2.200(4) 13_556 ?
Fe1 N1 2.115(5) . ?
Fe1 N1 2.115(5) 13_556 ?
Fe2 C1 1.926(8) 3_556 ?
Fe2 C1 1.926(8) . ?
Fe2 C3 1.84(2) 3_556 ?
Fe2 C3 1.84(2) 10_556 ?
Fe2 C3 1.84(2) . ?
Fe2 C4 1.84(2) . ?
Fe2 C4 1.84(2) 10_556 ?
Fe2 N6 1.678(19) 3_556 ?
Fe2 N6 1.678(19) 10_556 ?
Fe2 N6 1.678(19) . ?
Fe2 C2 1.93(2) . ?
Fe2 C2 1.93(2) 10_556 ?
N2 C7A 1.339(12) . ?
N2 C7 1.282(12) . ?
N2 C5A 1.381(13) . ?
N2 C5 1.285(15) . ?
N1 C1 1.143(9) . ?
C16 C16 1.314(14) 11_565 ?
C16 C15 1.512(6) 10_557 ?
C16 C15 1.512(6) . ?
C10 C9 1.471(7) . ?
C10 C13A 1.361(13) . ?
C10 C11 1.342(14) . ?
C10 C13 1.409(13) . ?
C10 C11A 1.426(13) . ?
C9 C8A 1.363(12) . ?
C9 C6A 1.374(15) . ?
C9 C8 1.415(14) . ?
C9 C6 1.368(15) . ?
C15 C14A 1.357(13) . ?
C15 C12 1.331(13) . ?
C15 C12A 1.367(13) . ?
C15 C14 1.414(14) . ?
C7A H7A 0.9300 . ?
C7A C8A 1.369(15) . ?
C8A H8A 0.9300 . ?
C7 H7 0.9300 . ?
C7 C8 1.373(15) . ?
C13A H13A 0.9300 . ?
C13A C14A 1.345(14) . ?
C11 H11 0.9300 . ?
C11 C12 1.373(14) . ?
C6A H6A 0.9300 . ?
C6A C5A 1.401(16) . ?
C8 H8 0.9300 . ?
C14A H14A 0.9300 . ?
C12 H12 0.9300 . ?
C13 H13 0.9300 . ?
C13 C14 1.408(14) . ?
C11A H11A 0.9300 . ?
C11A C12A 1.388(14) . ?
C12A H12A 0.9300 . ?
C14 H14 0.9300 . ?
C5A H5A 0.9300 . ?
C5 H5 0.9300 . ?
C5 C6 1.403(17) . ?
C6 H6 0.9300 . ?
C3 N4 1.17(3) . ?
C4 N5 1.17(3) . ?
N6 O1 1.20(2) . ?
C2 N3 1.16(3) . ?

loop_
_geom_torsion_atom_site_label_1
_geom_torsion_atom_site_label_2
_geom_torsion_atom_site_label_3
_geom_torsion_atom_site_label_4
_geom_torsion
_geom_torsion_site_symmetry_1
_geom_torsion_site_symmetry_2
_geom_torsion_site_symmetry_3
_geom_torsion_site_symmetry_4
_geom_torsion_publ_flag
Fe1 N2 C7A C8A 173.6(10) . . . . ?
Fe1 N2 C7 C8 -174.5(13) . . . . ?
Fe1 N2 C5A C6A -175.4(12) . . . . ?
Fe1 N2 C5 C6 173.0(13) . . . . ?
N2 C7A C8A C9 2(2) . . . . ?
N2 C7 C8 C9 1(3) . . . . ?
N2 C5 C6 C9 2(3) . . . . ?
C16 C16 C15 C14A -60.1(9) 11_565 . . . ?
C16 C16 C15 C12 -123.0(7) 11_565 . . . ?
C16 C16 C15 C12A 131.5(7) 11_565 . . . ?
C16 C16 C15 C14 60.7(8) 11_565 . . . ?
C16 C15 C14A C13A -179.7(9) . . . . ?
C16 C15 C12 C11 -178.0(10) . . . . ?
C16 C15 C12A C11A -179.7(10) . . . . ?
C16 C15 C14 C13 177.2(9) . . . . ?
C10 C9 C8A C7A -179.2(10) . . . . ?
C10 C9 C6A C5A 178.2(11) . . . . ?
C10 C9 C8 C7 177.3(12) . . . . ?
C10 C9 C6 C5 -178.7(13) . . . . ?
C10 C13A C14A C15 3.3(18) . . . . ?
C10 C11 C12 C15 5.4(18) . . . . ?
C10 C13 C14 C15 -3.4(16) . . . . ?
C10 C11A C12A C15 -2.5(18) . . . . ?
C9 C10 C13A C14A 178.5(9) . . . . ?
C9 C10 C11 C12 176.2(9) . . . . ?
C9 C10 C13 C14 -177.0(9) . . . . ?
C9 C10 C11A C12A -179.1(9) . . . . ?
C9 C6A C5A N2 0(2) . . . . ?
C15 C16 C15 C14A 120.6(9) 10_557 . . . ?
C15 C16 C15 C12 57.7(12) 10_557 . . . ?
C15 C16 C15 C12A -47.8(12) 10_557 . . . ?
C15 C16 C15 C14 -118.5(8) 10_557 . . . ?
C7A N2 C5A C6A -2.0(18) . . . . ?
C8A C9 C6A C5A 3(2) . . . . ?
C7 N2 C5 C6 -6(2) . . . . ?
C13A C10 C9 C8A -13.6(13) . . . . ?
C13A C10 C9 C6A 171.0(11) . . . . ?
C13A C10 C11A C12A -5.5(15) . . . . ?
C11 C10 C9 C8 172.9(12) . . . . ?
C11 C10 C9 C6 -5.3(14) . . . . ?
C11 C10 C13 C14 6.9(15) . . . . ?
C6A C9 C8A C7A -3.7(18) . . . . ?
C8 C9 C6 C5 3(2) . . . . ?
C14A C15 C12A C11A 10.7(16) . . . . ?
C12 C15 C14 C13 0.8(14) . . . . ?
C13 C10 C9 C8 -3.0(13) . . . . ?
C13 C10 C9 C6 178.8(12) . . . . ?
C13 C10 C11 C12 -7.8(15) . . . . ?
C11A C10 C9 C8A 159.4(10) . . . . ?
C11A C10 C9 C6A -16.0(13) . . . . ?
C11A C10 C13A C14A 5.2(16) . . . . ?
C12A C15 C14A C13A -11.3(16) . . . . ?
C14 C15 C12 C11 -1.6(16) . . . . ?
C5A N2 C7A C8A 0.8(18) . . . . ?
C5 N2 C7 C8 4(2) . . . . ?
C6 C9 C8 C7 -4(2) . . . . ?

loop_
_smtbx_masks_void_nr
_smtbx_masks_void_average_x
_smtbx_masks_void_average_y
_smtbx_masks_void_average_z
_smtbx_masks_void_volume
_smtbx_masks_void_count_electrons
_smtbx_masks_void_content
1 -0.204 -0.162 -0.561 6017.9 2272.6 '28 H2O,24 C5H11NO,4 C2H6O'
